data_7001636
loop_
_publ_author_name
'Liu, Jian-Qiang'
'Zhang, Ya-Nan'
'Wang, Yao-Yu'
'Jin, Jun-Cheng'
'Lermontova, Elmira Kh.'
'Shi, Qi-Zhen'

_publ_section_title
;
 Interplay of coordinative and supramolecular interactions in formation
 of a series of metal--organic complexes bearing diverse
 dimensionalities
;
_journal_issue 27
_journal_name_full 'Dalton Transactions'
_journal_page_first 5365
_journal_page_last 5378
_journal_paper_doi 10.1039/b822083b
_journal_year 2009
_chemical_formula_moiety 'C13 H12 Mn N4 O6 S'
_chemical_formula_sum 'C13 H12 Mn N4 O6 S'
_chemical_formula_weight 407.27
_chemical_name_systematic
;
?
;
_space_group_IT_number 14
_symmetry_cell_setting monoclinic
_symmetry_space_group_name_Hall '-P 2ybc'
_symmetry_space_group_name_H-M 'P 1 21/c 1'
_atom_sites_solution_hydrogens geom
_atom_sites_solution_primary direct
_atom_sites_solution_secondary difmap
_audit_creation_method SHELXL-97
_cell_angle_alpha 90.00
_cell_angle_beta 99.353(7)
_cell_angle_gamma 90.00
_cell_formula_units_Z 4
_cell_length_a 10.916(4)
_cell_length_b 7.017(2)
_cell_length_c 19.690(6)
_cell_measurement_reflns_used 2672
_cell_measurement_temperature 298(2)
_cell_measurement_theta_max 25.19
_cell_measurement_theta_min 2.10
_cell_volume 1488.2(8)
_computing_cell_refinement APEX2
_computing_data_collection 'APEX2 (Bruker, 2004)'
_computing_data_reduction APEX2
_computing_molecular_graphics APEX2
_computing_publication_material APEX2
_computing_structure_refinement 'SHELXL-97 (Sheldrick, 1997)'
_computing_structure_solution 'SHELXS-97 (Sheldrick, 1990)'
_diffrn_ambient_temperature 298(2)
_diffrn_measured_fraction_theta_full 0.997
_diffrn_measured_fraction_theta_max 0.997
_diffrn_measurement_device_type 'Bruker APEX SMART II'
_diffrn_measurement_method \w
_diffrn_radiation_monochromator graphite
_diffrn_radiation_source 'fine-focus sealed tube'
_diffrn_radiation_type MoK\a
_diffrn_radiation_wavelength 0.71073
_diffrn_reflns_av_R_equivalents 0.1081
_diffrn_reflns_av_sigmaI/netI 0.1612
_diffrn_reflns_limit_h_max 11
_diffrn_reflns_limit_h_min -13
_diffrn_reflns_limit_k_max 8
_diffrn_reflns_limit_k_min -7
_diffrn_reflns_limit_l_max 23
_diffrn_reflns_limit_l_min -22
_diffrn_reflns_number 7330
_diffrn_reflns_theta_full 25.19
_diffrn_reflns_theta_max 25.19
_diffrn_reflns_theta_min 2.10
_diffrn_standards_interval_time 0
_diffrn_standards_number 0
_exptl_absorpt_coefficient_mu 1.070
_exptl_absorpt_correction_T_max 0.8977
_exptl_absorpt_correction_T_min 0.7494
_exptl_absorpt_correction_type multi-scan
_exptl_absorpt_process_details SADABS
_exptl_crystal_colour colorless
_exptl_crystal_density_diffrn 1.818
_exptl_crystal_density_method 'not measured'
_exptl_crystal_description block
_exptl_crystal_F_000 828
_exptl_crystal_size_max 0.29
_exptl_crystal_size_mid 0.18
_exptl_crystal_size_min 0.10
_refine_diff_density_max 0.516
_refine_diff_density_min -0.407
_refine_diff_density_rms 0.095
_refine_ls_extinction_method none
_refine_ls_goodness_of_fit_ref 0.900
_refine_ls_hydrogen_treatment constr
_refine_ls_matrix_type full
_refine_ls_number_parameters 226
_refine_ls_number_reflns 2672
_refine_ls_number_restraints 0
_refine_ls_restrained_S_all 0.900
_refine_ls_R_factor_all 0.1126
_refine_ls_R_factor_gt 0.0508
_refine_ls_shift/su_max 0.000
_refine_ls_shift/su_mean 0.000
_refine_ls_structure_factor_coef Fsqd
_refine_ls_weighting_details 'calc w=1/[\s^2^(Fo^2^)+(0.0100P)^2^+0.2200P] where P=(Fo^2^+2Fc^2^)/3'
_refine_ls_weighting_scheme calc
_refine_ls_wR_factor_gt 0.0701
_refine_ls_wR_factor_ref 0.0770
_reflns_number_gt 1220
_reflns_number_total 2672
_reflns_threshold_expression >2sigma(I)
_cod_data_source_file b822083b.txt
_cod_data_source_block compound3
_cod_depositor_comments
;
The following automatic conversions were performed:
'_symmetry_cell_setting' value 'Monoclinic' changed to 'monoclinic'
according to '/home/saulius/struct/CIF-dictionaries/cif_core.dic'
dictionary named 'cif_core.dic' version 2.4.1 from 2010-06-29.

Automatic conversion script
Id: cif_fix_enum 1527 2010-12-29 10:47:43Z saulius 
;
_cod_original_sg_symbol_H-M P2(1)/c
_cod_database_code 7001636

loop_
_symmetry_equiv_pos_as_xyz
'x, y, z'
'-x, y+1/2, -z+1/2'
'-x, -y, -z'
'x, -y-1/2, z-1/2'

loop_
_atom_site_label
_atom_site_type_symbol
_atom_site_fract_x
_atom_site_fract_y
_atom_site_fract_z
_atom_site_U_iso_or_equiv
_atom_site_adp_type
_atom_site_occupancy
_atom_site_symmetry_multiplicity
_atom_site_calc_flag
_atom_site_refinement_flags
_atom_site_disorder_assembly
_atom_site_disorder_group
Mn1 Mn 0.34885(7) 0.82387(12) 0.17471(4) 0.0340(2) Uani 1 1 d . . .
S1 S 0.56891(12) 0.5001(2) 0.16741(6) 0.0322(4) Uani 1 1 d . . .
O1 O 0.2407(3) 1.0837(4) 0.18054(15) 0.0515(11) Uani 1 1 d . . .
H1B H 0.2101 1.1595 0.1497 0.077 Uiso 1 1 d R . .
H1C H 0.2838 1.1444 0.2118 0.077 Uiso 1 1 d R . .
O2 O 0.5124(3) 0.9758(5) 0.15092(14) 0.0472(10) Uani 1 1 d . . .
H2B H 0.5468 1.0808 0.1597 0.071 Uiso 1 1 d R . .
H2C H 0.5684 0.8912 0.1619 0.071 Uiso 1 1 d R . .
O3 O 0.4399(3) 0.5544(5) 0.17257(15) 0.0423(10) Uani 1 1 d . . .
O4 O 0.5754(3) 0.4377(5) 0.09748(14) 0.0450(11) Uani 1 1 d . . .
O5 O 0.6527(3) 0.6637(5) 0.18649(14) 0.0379(9) Uani 1 1 d . . .
O6 O 0.6063(3) 0.3385(5) 0.21489(14) 0.0366(9) Uani 1 1 d . . .
N1 N 0.1702(3) 0.6663(6) 0.17652(19) 0.0307(10) Uani 1 1 d . . .
N2 N 0.2490(4) 0.8133(6) 0.06481(18) 0.0313(11) Uani 1 1 d . . .
N3 N -0.2430(3) 0.6036(5) 0.03263(18) 0.0316(12) Uani 1 1 d . . .
H3A H -0.2923 0.5562 0.0581 0.038 Uiso 1 1 d R . .
N4 N -0.1774(4) 0.7187(6) -0.05999(18) 0.0353(12) Uani 1 1 d . . .
C1 C 0.1372(5) 0.5847(7) 0.2312(2) 0.0357(15) Uani 1 1 d . . .
H1A H 0.1962 0.5730 0.2708 0.043 Uiso 1 1 calc R . .
C2 C 0.0180(5) 0.5155(8) 0.2322(2) 0.0386(14) Uani 1 1 d . . .
H2A H -0.0010 0.4579 0.2717 0.046 Uiso 1 1 calc R . .
C3 C -0.0700(5) 0.5319(7) 0.1759(2) 0.0383(15) Uani 1 1 d . . .
H3 H -0.1499 0.4865 0.1763 0.046 Uiso 1 1 calc R . .
C4 C -0.0387(5) 0.6196(7) 0.1158(2) 0.0281(13) Uani 1 1 d . . .
C5 C -0.1181(5) 0.6449(7) 0.0530(2) 0.0313(13) Uani 1 1 d . . .
C6 C -0.2725(4) 0.6506(7) -0.0335(2) 0.0349(14) Uani 1 1 d . . .
H6 H -0.3519 0.6371 -0.0585 0.042 Uiso 1 1 calc R . .
C7 C -0.0812(5) 0.7161(7) -0.0066(2) 0.0296(13) Uani 1 1 d . . .
C8 C 0.0451(4) 0.7758(6) -0.0044(2) 0.0271(13) Uani 1 1 d . . .
C9 C 0.0917(5) 0.8453(7) -0.0625(2) 0.0333(13) Uani 1 1 d . . .
H9 H 0.0403 0.8583 -0.1048 0.040 Uiso 1 1 calc R . .
C10 C 0.2158(5) 0.8934(7) -0.0545(2) 0.0403(16) Uani 1 1 d . . .
H10 H 0.2494 0.9376 -0.0921 0.048 Uiso 1 1 calc R . .
C11 C 0.2905(5) 0.8758(7) 0.0093(2) 0.0379(15) Uani 1 1 d . . .
H11 H 0.3737 0.9097 0.0133 0.046 Uiso 1 1 calc R . .
C12 C 0.1273(4) 0.7593(7) 0.0572(2) 0.0276(13) Uani 1 1 d . . .
C13 C 0.0853(5) 0.6821(7) 0.1187(2) 0.0282(12) Uani 1 1 d . . .

loop_
_atom_site_aniso_label
_atom_site_aniso_U_11
_atom_site_aniso_U_22
_atom_site_aniso_U_33
_atom_site_aniso_U_23
_atom_site_aniso_U_13
_atom_site_aniso_U_12
Mn1 0.0302(5) 0.0366(6) 0.0345(4) -0.0009(4) 0.0033(4) -0.0002(5)
S1 0.0287(8) 0.0351(10) 0.0321(7) -0.0020(7) 0.0032(6) 0.0017(8)
O1 0.062(3) 0.047(3) 0.040(2) 0.0058(18) -0.007(2) 0.017(2)
O2 0.038(2) 0.033(2) 0.071(2) 0.008(2) 0.013(2) -0.003(2)
O3 0.027(2) 0.041(3) 0.058(2) 0.0010(18) 0.0054(19) 0.0064(19)
O4 0.050(3) 0.062(3) 0.0245(19) -0.0062(18) 0.0106(19) -0.011(2)
O5 0.031(2) 0.034(2) 0.046(2) 0.0013(19) -0.0029(17) -0.008(2)
O6 0.042(2) 0.031(2) 0.0334(18) 0.0078(18) -0.0040(17) 0.006(2)
N1 0.032(3) 0.030(3) 0.029(2) 0.001(2) 0.002(2) 0.003(2)
N2 0.030(3) 0.032(3) 0.033(2) -0.003(2) 0.008(2) 0.001(2)
N3 0.024(3) 0.041(3) 0.031(3) -0.001(2) 0.007(2) -0.006(2)
N4 0.036(3) 0.034(3) 0.034(3) 0.003(2) -0.001(2) 0.004(2)
C1 0.044(4) 0.035(4) 0.024(3) 0.004(3) -0.006(3) 0.001(3)
C2 0.040(4) 0.041(4) 0.036(3) 0.009(3) 0.008(3) -0.008(3)
C3 0.038(3) 0.046(4) 0.033(3) -0.002(3) 0.012(3) 0.002(3)
C4 0.028(3) 0.021(3) 0.034(3) -0.004(2) 0.002(3) 0.003(3)
C5 0.026(3) 0.032(4) 0.036(3) -0.005(3) 0.005(3) -0.002(3)
C6 0.028(3) 0.036(4) 0.039(3) 0.000(3) 0.000(3) 0.005(3)
C7 0.023(3) 0.029(4) 0.036(3) 0.003(3) 0.001(3) 0.005(3)
C8 0.024(3) 0.022(4) 0.034(3) 0.000(2) 0.002(3) 0.002(3)
C9 0.040(4) 0.024(3) 0.035(3) -0.002(3) 0.004(3) 0.001(3)
C10 0.055(4) 0.042(4) 0.029(3) -0.003(3) 0.021(3) -0.002(3)
C11 0.035(4) 0.042(4) 0.040(3) 0.005(3) 0.015(3) -0.003(3)
C12 0.028(3) 0.026(4) 0.028(3) -0.001(2) 0.003(3) 0.002(3)
C13 0.033(3) 0.022(3) 0.029(3) -0.002(3) 0.004(3) 0.003(3)

loop_
_atom_type_symbol
_atom_type_description
_atom_type_scat_dispersion_real
_atom_type_scat_dispersion_imag
_atom_type_scat_source
C C 0.0033 0.0016 'International Tables Vol C Tables 4.2.6.8 and 6.1.1.4'
H H 0.0000 0.0000 'International Tables Vol C Tables 4.2.6.8 and 6.1.1.4'
Mn Mn 0.3368 0.7283 'International Tables Vol C Tables 4.2.6.8 and 6.1.1.4'
N N 0.0061 0.0033 'International Tables Vol C Tables 4.2.6.8 and 6.1.1.4'
O O 0.0106 0.0060 'International Tables Vol C Tables 4.2.6.8 and 6.1.1.4'
S S 0.1246 0.1234 'International Tables Vol C Tables 4.2.6.8 and 6.1.1.4'

loop_
_geom_angle_atom_site_label_1
_geom_angle_atom_site_label_2
_geom_angle_atom_site_label_3
_geom_angle
_geom_angle_site_symmetry_1
_geom_angle_site_symmetry_3
_geom_angle_publ_flag
O3 Mn1 O6 91.84(12) . 2_655 ?
O3 Mn1 O1 174.25(13) . . ?
O6 Mn1 O1 86.74(12) 2_655 . ?
O3 Mn1 O2 91.63(13) . . ?
O6 Mn1 O2 97.66(12) 2_655 . ?
O1 Mn1 O2 94.08(13) . . ?
O3 Mn1 N1 88.43(14) . . ?
O6 Mn1 N1 93.61(13) 2_655 . ?
O1 Mn1 N1 86.11(14) . . ?
O2 Mn1 N1 168.73(13) . . ?
O3 Mn1 N2 96.05(13) . . ?
O6 Mn1 N2 164.53(13) 2_655 . ?
O1 Mn1 N2 84.09(13) . . ?
O2 Mn1 N2 95.41(13) . . ?
N1 Mn1 N2 73.39(14) . . ?
O4 S1 O5 110.51(18) . . ?
O4 S1 O3 109.6(2) . . ?
O5 S1 O3 109.83(19) . . ?
O4 S1 O6 108.4(2) . . ?
O5 S1 O6 109.7(2) . . ?
O3 S1 O6 108.77(19) . . ?
Mn1 O1 H1B 130.5 . . ?
Mn1 O1 H1C 102.8 . . ?
H1B O1 H1C 108.9 . . ?
Mn1 O2 H2B 137.8 . . ?
Mn1 O2 H2C 100.5 . . ?
H2B O2 H2C 106.3 . . ?
S1 O3 Mn1 132.9(2) . . ?
S1 O6 Mn1 131.9(2) . 2_645 ?
C1 N1 C13 118.8(4) . . ?
C1 N1 Mn1 125.4(3) . . ?
C13 N1 Mn1 115.1(3) . . ?
C11 N2 C12 117.3(4) . . ?
C11 N2 Mn1 127.1(3) . . ?
C12 N2 Mn1 115.1(3) . . ?
C6 N3 C5 107.6(4) . . ?
C6 N3 H3A 126.2 . . ?
C5 N3 H3A 126.2 . . ?
C6 N4 C7 104.3(4) . . ?
N1 C1 C2 122.8(5) . . ?
N1 C1 H1A 118.6 . . ?
C2 C1 H1A 118.6 . . ?
C3 C2 C1 120.1(5) . . ?
C3 C2 H2A 120.0 . . ?
C1 C2 H2A 120.0 . . ?
C2 C3 C4 119.0(5) . . ?
C2 C3 H3 120.5 . . ?
C4 C3 H3 120.5 . . ?
C5 C4 C13 116.5(4) . . ?
C5 C4 C3 126.2(5) . . ?
C13 C4 C3 117.2(5) . . ?
N3 C5 C7 103.7(4) . . ?
N3 C5 C4 131.8(4) . . ?
C7 C5 C4 124.5(5) . . ?
N4 C6 N3 113.2(4) . . ?
N4 C6 H6 123.4 . . ?
N3 C6 H6 123.4 . . ?
N4 C7 C5 111.3(4) . . ?
N4 C7 C8 129.6(4) . . ?
C5 C7 C8 119.1(5) . . ?
C12 C8 C9 117.9(4) . . ?
C12 C8 C7 118.9(4) . . ?
C9 C8 C7 123.1(5) . . ?
C10 C9 C8 118.0(5) . . ?
C10 C9 H9 121.0 . . ?
C8 C9 H9 121.0 . . ?
C9 C10 C11 120.1(4) . . ?
C9 C10 H10 119.9 . . ?
C11 C10 H10 119.9 . . ?
N2 C11 C10 123.2(5) . . ?
N2 C11 H11 118.4 . . ?
C10 C11 H11 118.4 . . ?
N2 C12 C8 123.5(4) . . ?
N2 C12 C13 116.1(4) . . ?
C8 C12 C13 120.4(4) . . ?
N1 C13 C4 122.0(4) . . ?
N1 C13 C12 117.6(4) . . ?
C4 C13 C12 120.4(4) . . ?

loop_
_geom_bond_atom_site_label_1
_geom_bond_atom_site_label_2
_geom_bond_distance
_geom_bond_site_symmetry_2
_geom_bond_publ_flag
Mn1 O3 2.140(3) . ?
Mn1 O6 2.152(3) 2_655 ?
Mn1 O1 2.185(3) . ?
Mn1 O2 2.194(3) . ?
Mn1 N1 2.247(4) . ?
Mn1 N2 2.261(4) . ?
S1 O4 1.457(3) . ?
S1 O5 1.478(3) . ?
S1 O3 1.478(3) . ?
S1 O6 1.484(3) . ?
O1 H1B 0.8351 . ?
O1 H1C 0.8289 . ?
O2 H2B 0.8326 . ?
O2 H2C 0.8546 . ?
O6 Mn1 2.152(3) 2_645 ?
N1 C1 1.320(5) . ?
N1 C13 1.351(5) . ?
N2 C11 1.325(5) . ?
N2 C12 1.365(5) . ?
N3 C6 1.330(5) . ?
N3 C5 1.388(5) . ?
N3 H3A 0.8600 . ?
N4 C6 1.325(5) . ?
N4 C7 1.359(5) . ?
C1 C2 1.393(6) . ?
C1 H1A 0.9300 . ?
C2 C3 1.348(6) . ?
C2 H2A 0.9300 . ?
C3 C4 1.424(6) . ?
C3 H3 0.9300 . ?
C4 C5 1.401(6) . ?
C4 C13 1.415(6) . ?
C5 C7 1.394(6) . ?
C6 H6 0.9300 . ?
C7 C8 1.435(6) . ?
C8 C12 1.391(6) . ?
C8 C9 1.412(6) . ?
C9 C10 1.380(6) . ?
C9 H9 0.9300 . ?
C10 C11 1.388(6) . ?
C10 H10 0.9300 . ?
C11 H11 0.9300 . ?
C12 C13 1.467(6) . ?
